data_7712809
loop_
_publ_author_name
'Karmakar, Gourab'
'Dutta Pathak, Dipa'
'Tyagi, Adish'
'Mandal, Balaji P.'
'Wadawale, Amey'
'Gotluru, Kedarnath'

_publ_section_title
;
 Molecular Precursor Mediated Selective Synthesis of Phase Pure Cubic InSe
 and Hexagonal In2Se3 Nanostructures: New Anode Materials for Li-ion
 Batteries
;
_journal_name_full 'Dalton Transactions'
_journal_paper_doi 10.1039/D3DT00234A
_journal_year 2023
_chemical_formula_moiety 'C18 H18 In N3 Se3'
_chemical_formula_sum 'C18 H18 In N3 Se3'
_chemical_formula_weight 628.05
_space_group_crystal_system trigonal
_space_group_IT_number 167
_space_group_name_Hall '-R 3 2"c'
_space_group_name_H-M_alt 'R -3 c :H'
_atom_sites_solution_hydrogens geom
_atom_sites_solution_primary direct
_atom_sites_solution_secondary direct
_audit_creation_method SHELXL-2017/1
_audit_update_record
;
2022-02-16 deposited with the CCDC.	2023-04-18 downloaded from the CCDC.
;
_cell_angle_alpha 90
_cell_angle_beta 90
_cell_angle_gamma 120
_cell_formula_units_Z 12
_cell_length_a 12.69060(10)
_cell_length_b 12.69060(10)
_cell_length_c 44.8678(5)
_cell_measurement_reflns_used 24466
_cell_measurement_temperature 298(2)
_cell_measurement_theta_max 76.8600
_cell_measurement_theta_min 2.9630
_cell_volume 6257.92(10)
_computing_cell_refinement 'CrysAlisPro 1.171.40.57a (Rigaku OD, 2019)'
_computing_data_collection 'CrysAlisPro 1.171.40.57a (Rigaku OD, 2019)'
_computing_data_reduction 'CrysAlisPro 1.171.40.57a (Rigaku OD, 2019)'
_computing_molecular_graphics 'Ortep for Windows (Farrugia, 2012)'
_computing_publication_material 'WinGX publication routines (Farrugia, 2012)'
_computing_structure_refinement 'SHELXL-2017/1 (Sheldrick, 2017)'
_computing_structure_solution 'SIR-2014 (Burla et al., 2014)'
_diffrn_ambient_temperature 298(2)
_diffrn_detector 'Hybrid Pixel Array Detector'
_diffrn_detector_area_resol_mean 10.0000
_diffrn_detector_type HyPix
_diffrn_measured_fraction_theta_full 1.000
_diffrn_measured_fraction_theta_max 0.998
_diffrn_measurement_details
;
List of Runs (angles in degrees, time in seconds):

  # Type    Start    End  Width  t~exp~   \w     \q     \k     \f   Frames
#--------------------------------------------------------------------------
  1  \w     27.00 120.00   0.50    0.49    --   47.82  73.00 -48.00  186
  2  \w    105.00 178.00   0.50    1.96    --  107.75 107.00-102.00  146
  3  \w    146.00 178.00   0.50    1.96    --  107.75  73.00 -48.00   64
  4  \w    152.00 178.00   0.50    1.96    --  107.75  30.00 -60.00   52
  5  \w    128.00 177.00   0.50    1.96    --  107.75  30.00 -90.00   98
  6  \w    110.00 178.00   0.50    1.96    --  107.75  45.00-150.00  136
  7  \w    112.00 138.00   0.50    1.96    --  107.75 125.00   0.00   52
  8  \w     85.00 178.00   0.50    1.96    --  107.75  77.00  30.00  186
  9  \w    145.00 177.00   0.50    1.96    --  107.75  45.00 150.00   64
 10  \w    108.00 137.00   0.50    1.96    --  107.75  15.00 120.00   58
 11  \w     97.00 123.00   0.50    1.96    --  107.75  45.00 150.00   52
 12  \w     85.00 178.00   0.50    1.96    --  107.75  77.00 120.00  186
 13  \w     96.00 154.00   0.50    1.96    --  107.75  30.00  30.00  116
 14  \w     85.00 178.00   0.50    1.96    --  107.75  77.00 -90.00  186
 15  \w     89.00 169.00   0.50    1.96    --  107.75  77.00-120.00  160
 16  \w     92.00 174.00   0.50    1.96    --  107.75  61.00 -60.00  164
 17  \w     89.00 138.00   0.50    1.96    --  107.75  73.00 -48.00   98
 18  \w     35.00  79.00   0.50    1.96    --  107.75 -66.00-156.00   88
 19  \w     76.00 106.00   0.50    1.96    --  107.75 -77.00-150.00   60
 20  \w     43.00  70.00   0.50    1.96    --  107.75 -61.00 -60.00   54
 21  \w     35.00  71.00   0.50    1.96    --  107.75 -61.00-120.00   72
 22  \w     35.00  85.00   0.50    1.96    --  107.75 -94.00-150.00  100
 23  \w     36.00  67.00   0.50    1.96    --  107.75 -61.00-150.00   62
 24  \w     36.00 121.00   0.50    0.49    --   47.82  37.00 -90.00  170
 25  \w     35.00  71.00   0.50    1.96    --  107.75 -61.00  30.00   72
 26  \w     37.00  71.00   0.50    1.96    --  107.75 -61.00  60.00   68
 27  \w     35.00 105.00   0.50    1.96    --  107.75 -89.00 167.00  140
 28  \w    -42.00  25.00   0.50    0.49    --  -47.82  37.00 120.00  134
 29  \w    -51.00 -14.00   0.50    1.96    --  -86.25  45.00 -30.00   74
 30  \w    -80.00 -13.00   0.50    1.96    --  -86.25  90.00  38.00  134
 31  \w    -26.00  28.00   0.50    0.49    --  -47.82  19.00-180.00  108
 32  \w   -119.00 -73.00   0.50    0.49    --  -47.82-125.00-150.00   92
 33  \w   -159.00 -65.00   0.50    1.96    --  -86.25 -73.00-177.00  188
 34  \w   -159.00 -79.00   0.50    1.96    --  -86.25 -90.00 -76.00  160
 35  \w   -159.00 -63.00   0.50    1.96    --  -86.25 -77.00 -60.00  192
 36  \w   -119.00 -73.00   0.50    0.49    --  -47.82-125.00 120.00   92
;
_diffrn_measurement_device 'four-circle diffractometer'
_diffrn_measurement_device_type 'XtaLAB Synergy, Dualflex, HyPix'
_diffrn_measurement_method '\w scans'
_diffrn_orient_matrix_type 'CrysAlisPro convention (1999,Acta A55,543-557)'
_diffrn_orient_matrix_UB_11 -0.0019640000
_diffrn_orient_matrix_UB_12 0.1190872000
_diffrn_orient_matrix_UB_13 -0.0050808000
_diffrn_orient_matrix_UB_21 0.1061564000
_diffrn_orient_matrix_UB_22 0.0660845000
_diffrn_orient_matrix_UB_23 0.0221223000
_diffrn_orient_matrix_UB_31 0.0914885000
_diffrn_orient_matrix_UB_32 0.0332467000
_diffrn_orient_matrix_UB_33 -0.0257598000
_diffrn_radiation_monochromator mirror
_diffrn_radiation_probe x-ray
_diffrn_radiation_type 'Cu K\a'
_diffrn_radiation_wavelength 1.54184
_diffrn_reflns_av_R_equivalents 0.0520
_diffrn_reflns_av_unetI/netI 0.0184
_diffrn_reflns_Laue_measured_fraction_full 1.000
_diffrn_reflns_Laue_measured_fraction_max 0.998
_diffrn_reflns_limit_h_max 16
_diffrn_reflns_limit_h_min -15
_diffrn_reflns_limit_k_max 15
_diffrn_reflns_limit_k_min -15
_diffrn_reflns_limit_l_max 55
_diffrn_reflns_limit_l_min -56
_diffrn_reflns_number 26964
_diffrn_reflns_point_group_measured_fraction_full 1.000
_diffrn_reflns_point_group_measured_fraction_max 0.998
_diffrn_reflns_theta_full 67.684
_diffrn_reflns_theta_max 77.069
_diffrn_reflns_theta_min 4.480
_diffrn_source 'micro-focus sealed X-ray tube'
_diffrn_source_type 'PhotonJet (Cu) X-ray Source'
_exptl_absorpt_coefficient_mu 15.082
_exptl_absorpt_correction_T_max 1.00000
_exptl_absorpt_correction_T_min 0.17309
_exptl_absorpt_correction_type multi-scan
_exptl_absorpt_process_details
;
CrysAlisPro 1.171.40.57a (Rigaku Oxford Diffraction, 2019)
Empirical absorption correction using spherical harmonics,
 implemented in SCALE3 ABSPACK scaling algorithm.
;
_exptl_crystal_colour colourless
_exptl_crystal_density_diffrn 2.000
_exptl_crystal_density_method 'not measured'
_exptl_crystal_description block
_exptl_crystal_F_000 3576
_exptl_crystal_size_max 0.150
_exptl_crystal_size_mid 0.100
_exptl_crystal_size_min 0.100
_refine_diff_density_max 0.269
_refine_diff_density_min -0.725
_refine_diff_density_rms 0.085
_refine_ls_extinction_method none
_refine_ls_goodness_of_fit_ref 1.125
_refine_ls_hydrogen_treatment constr
_refine_ls_matrix_type full
_refine_ls_number_parameters 77
_refine_ls_number_reflns 1476
_refine_ls_number_restraints 0
_refine_ls_restrained_S_all 1.125
_refine_ls_R_factor_all 0.0251
_refine_ls_R_factor_gt 0.0249
_refine_ls_shift/su_max 0.001
_refine_ls_shift/su_mean 0.000
_refine_ls_structure_factor_coef Fsqd
_refine_ls_weighting_details 'w=1/[\s^2^(Fo^2^)+(0.0227P)^2^+23.7760P] where P=(Fo^2^+2Fc^2^)/3'
_refine_ls_weighting_scheme calc
_refine_ls_wR_factor_gt 0.0600
_refine_ls_wR_factor_ref 0.0601
_reflns_Friedel_coverage 0.000
_reflns_number_gt 1462
_reflns_number_total 1476
_reflns_threshold_expression 'I > 2\s(I)'
_cod_data_source_file d3dt00234a2.cif
_cod_data_source_block shelx
_cod_original_cell_volume 6257.91(12)
_cod_database_code 7712809
_shelx_shelxl_version_number 2017/1
_shelx_space_group_comment
;
The symmetry employed for this shelxl refinement is uniquely defined
by the following loop, which should always be used as a source of
symmetry information in preference to the above space-group names.
They are only intended as comments.
;
_shelx_estimated_absorpt_t_min 0.211
_shelx_estimated_absorpt_t_max 0.314
_oxdiff_exptl_absorpt_empirical_full_min 0.413
_oxdiff_exptl_absorpt_empirical_full_max 13.104
_oxdiff_exptl_absorpt_empirical_details
;
Empirical correction (ABSPACK) includes:
- Absorption correction using spherical harmonics
- Frame scaling
;
_diffrn_oxdiff_digest_frames
;
010219db2a2d69689e7aa1f7ae6a55b693000303047
;

loop_
_space_group_symop_operation_xyz
'x, y, z'
'-y, x-y, z'
'-x+y, -x, z'
'x-y, -y, -z+1/2'
'-x, -x+y, -z+1/2'
'y, x, -z+1/2'
'x+2/3, y+1/3, z+1/3'
'-y+2/3, x-y+1/3, z+1/3'
'-x+y+2/3, -x+1/3, z+1/3'
'x-y+2/3, -y+1/3, -z+5/6'
'-x+2/3, -x+y+1/3, -z+5/6'
'y+2/3, x+1/3, -z+5/6'
'x+1/3, y+2/3, z+2/3'
'-y+1/3, x-y+2/3, z+2/3'
'-x+y+1/3, -x+2/3, z+2/3'
'x-y+1/3, -y+2/3, -z+7/6'
'-x+1/3, -x+y+2/3, -z+7/6'
'y+1/3, x+2/3, -z+7/6'
'-x, -y, -z'
'y, -x+y, -z'
'x-y, x, -z'
'-x+y, y, z-1/2'
'x, x-y, z-1/2'
'-y, -x, z-1/2'
'-x+2/3, -y+1/3, -z+1/3'
'y+2/3, -x+y+1/3, -z+1/3'
'x-y+2/3, x+1/3, -z+1/3'
'-x+y+2/3, y+1/3, z-1/6'
'x+2/3, x-y+1/3, z-1/6'
'-y+2/3, -x+1/3, z-1/6'
'-x+1/3, -y+2/3, -z+2/3'
'y+1/3, -x+y+2/3, -z+2/3'
'x-y+1/3, x+2/3, -z+2/3'
'-x+y+1/3, y+2/3, z+1/6'
'x+1/3, x-y+2/3, z+1/6'
'-y+1/3, -x+2/3, z+1/6'

loop_
_atom_site_label
_atom_site_type_symbol
_atom_site_fract_x
_atom_site_fract_y
_atom_site_fract_z
_atom_site_U_iso_or_equiv
_atom_site_adp_type
_atom_site_occupancy
_atom_site_site_symmetry_order
_atom_site_calc_flag
_atom_site_refinement_flags_posn
_atom_site_refinement_flags_adp
_atom_site_refinement_flags_occupancy
_atom_site_disorder_assembly
_atom_site_disorder_group
Se1 Se 0.95695(3) 0.17110(3) 0.13167(2) 0.05120(13) Uani 1 1 d . . . . .
In1 In 1.000000 0.000000 0.15187(2) 0.03736(11) Uani 1 3 d S T P . .
N1 N 1.0637(2) 0.1648(2) 0.18367(5) 0.0392(5) Uani 1 1 d . . . . .
C1 C 1.0320(2) 0.2374(3) 0.16889(6) 0.0388(6) Uani 1 1 d . . . . .
C2 C 1.0551(3) 0.3484(3) 0.18027(7) 0.0496(7) Uani 1 1 d . . . . .
H2 H 1.033227 0.397177 0.169515 0.060 Uiso 1 1 calc R U . . .
C3 C 1.1112(3) 0.3863(3) 0.20783(8) 0.0531(8) Uani 1 1 d . . . . .
C5 C 1.1201(3) 0.2033(3) 0.21025(7) 0.0508(7) Uani 1 1 d . . . . .
H5 H 1.143753 0.154687 0.220425 0.061 Uiso 1 1 calc R U . . .
C4 C 1.1435(3) 0.3110(4) 0.22271(7) 0.0579(9) Uani 1 1 d . . . . .
H4 H 1.181282 0.333906 0.241228 0.069 Uiso 1 1 calc R U . . .
C6 C 1.1372(4) 0.5071(4) 0.22047(12) 0.0856(14) Uani 1 1 d . . . . .
H6A H 1.171897 0.517319 0.239995 0.128 Uiso 1 1 calc R U . . .
H6B H 1.062763 0.509233 0.221738 0.128 Uiso 1 1 calc R U . . .
H6C H 1.193362 0.571506 0.207713 0.128 Uiso 1 1 calc R U . . .

loop_
_atom_site_aniso_label
_atom_site_aniso_U_11
_atom_site_aniso_U_22
_atom_site_aniso_U_33
_atom_site_aniso_U_23
_atom_site_aniso_U_13
_atom_site_aniso_U_12
Se1 0.0651(2) 0.0555(2) 0.0408(2) -0.00707(14) -0.02124(14) 0.03600(17)
In1 0.04150(13) 0.04150(13) 0.02908(19) 0.000 0.000 0.02075(7)
N1 0.0421(12) 0.0446(13) 0.0294(11) -0.0012(9) -0.0056(9) 0.0207(10)
C1 0.0390(13) 0.0446(14) 0.0360(14) -0.0036(11) -0.0052(11) 0.0232(12)
C2 0.0470(16) 0.0513(17) 0.0564(19) -0.0099(14) -0.0095(13) 0.0289(14)
C3 0.0425(15) 0.0572(18) 0.0563(19) -0.0184(15) -0.0074(14) 0.0224(14)
C5 0.0563(18) 0.0591(19) 0.0318(15) -0.0022(13) -0.0122(13) 0.0250(15)
C4 0.061(2) 0.068(2) 0.0376(16) -0.0151(16) -0.0149(14) 0.0270(17)
C6 0.083(3) 0.080(3) 0.096(3) -0.046(3) -0.021(2) 0.043(2)

loop_
_atom_type_symbol
_atom_type_description
_atom_type_scat_dispersion_real
_atom_type_scat_dispersion_imag
_atom_type_scat_source
C C 0.0181 0.0091 'International Tables Vol C Tables 4.2.6.8 and 6.1.1.4'
H H 0.0000 0.0000 'International Tables Vol C Tables 4.2.6.8 and 6.1.1.4'
N N 0.0311 0.0180 'International Tables Vol C Tables 4.2.6.8 and 6.1.1.4'
Se Se -0.7943 1.1372 'International Tables Vol C Tables 4.2.6.8 and 6.1.1.4'
In In 0.0822 5.0449 'International Tables Vol C Tables 4.2.6.8 and 6.1.1.4'

loop_
_geom_angle_atom_site_label_1
_geom_angle_atom_site_label_2
_geom_angle_atom_site_label_3
_geom_angle
_geom_angle_site_symmetry_1
_geom_angle_site_symmetry_3
_geom_angle_publ_flag
C1 Se1 In1 78.39(8) . . ?
N1 In1 N1 86.07(8) . 3_765 ?
N1 In1 N1 86.08(8) . 2_645 ?
N1 In1 N1 86.08(8) 3_765 2_645 ?
N1 In1 Se1 65.98(6) . . ?
N1 In1 Se1 150.83(6) 3_765 . ?
N1 In1 Se1 99.53(6) 2_645 . ?
N1 In1 Se1 150.84(6) . 2_645 ?
N1 In1 Se1 99.53(6) 3_765 2_645 ?
N1 In1 Se1 65.98(6) 2_645 2_645 ?
Se1 In1 Se1 108.932(10) . 2_645 ?
N1 In1 Se1 99.53(6) . 3_765 ?
N1 In1 Se1 65.98(6) 3_765 3_765 ?
N1 In1 Se1 150.84(6) 2_645 3_765 ?
Se1 In1 Se1 108.932(10) . 3_765 ?
Se1 In1 Se1 108.931(10) 2_645 3_765 ?
C1 N1 C5 118.1(3) . . ?
C1 N1 In1 103.00(16) . . ?
C5 N1 In1 138.8(2) . . ?
N1 C1 C2 122.0(3) . . ?
N1 C1 Se1 112.6(2) . . ?
C2 C1 Se1 125.4(2) . . ?
C1 C2 C3 119.5(3) . . ?
C1 C2 H2 120.2 . . ?
C3 C2 H2 120.2 . . ?
C4 C3 C2 117.9(3) . . ?
C4 C3 C6 122.0(3) . . ?
C2 C3 C6 120.1(4) . . ?
N1 C5 C4 122.4(3) . . ?
N1 C5 H5 118.8 . . ?
C4 C5 H5 118.8 . . ?
C5 C4 C3 120.1(3) . . ?
C5 C4 H4 119.9 . . ?
C3 C4 H4 119.9 . . ?
C3 C6 H6A 109.5 . . ?
C3 C6 H6B 109.5 . . ?
H6A C6 H6B 109.5 . . ?
C3 C6 H6C 109.5 . . ?
H6A C6 H6C 109.5 . . ?
H6B C6 H6C 109.5 . . ?

loop_
_geom_bond_atom_site_label_1
_geom_bond_atom_site_label_2
_geom_bond_distance
_geom_bond_site_symmetry_2
_geom_bond_publ_flag
Se1 C1 1.898(3) . ?
Se1 In1 2.6497(3) . ?
In1 N1 2.317(2) . ?
In1 N1 2.317(2) 3_765 ?
In1 N1 2.317(2) 2_645 ?
N1 C1 1.350(4) . ?
N1 C5 1.350(4) . ?
C1 C2 1.385(4) . ?
C2 C3 1.387(4) . ?
C2 H2 0.9300 . ?
C3 C4 1.386(5) . ?
C3 C6 1.508(5) . ?
C5 C4 1.365(5) . ?
C5 H5 0.9300 . ?
C4 H4 0.9300 . ?
C6 H6A 0.9600 . ?
C6 H6B 0.9600 . ?
C6 H6C 0.9600 . ?

loop_
_geom_torsion_atom_site_label_1
_geom_torsion_atom_site_label_2
_geom_torsion_atom_site_label_3
_geom_torsion_atom_site_label_4
_geom_torsion
_geom_torsion_site_symmetry_1
_geom_torsion_site_symmetry_2
_geom_torsion_site_symmetry_3
_geom_torsion_site_symmetry_4
_geom_torsion_publ_flag
C5 N1 C1 C2 -0.3(4) . . . . ?
In1 N1 C1 C2 -179.5(3) . . . . ?
C5 N1 C1 Se1 178.8(2) . . . . ?
In1 N1 C1 Se1 -0.4(2) . . . . ?
In1 Se1 C1 N1 0.36(18) . . . . ?
In1 Se1 C1 C2 179.4(3) . . . . ?
N1 C1 C2 C3 -0.8(5) . . . . ?
Se1 C1 C2 C3 -179.7(2) . . . . ?
C1 C2 C3 C4 0.9(5) . . . . ?
C1 C2 C3 C6 179.9(4) . . . . ?
C1 N1 C5 C4 1.3(5) . . . . ?
In1 N1 C5 C4 -179.9(3) . . . . ?
N1 C5 C4 C3 -1.1(5) . . . . ?
C2 C3 C4 C5 0.0(5) . . . . ?
C6 C3 C4 C5 -179.0(4) . . . . ?
